data_7124985
loop_
_publ_author_name
'Kennedy, Stuart R.'
'Miquelot, Adeline'
'Aguilar, Juan A.'
'Steed, Jonathan W.'

_publ_section_title
;
 Trimeric cyclamers: solution aggregation and high Z' crystals based on
 guest structure and basicity.
;
_journal_issue 79
_journal_name_full 'Chemical communications (Cambridge, England)'
_journal_page_first 11846
_journal_page_last 11849
_journal_paper_doi 10.1039/c6cc06054d
_journal_volume 52
_journal_year 2016
_chemical_formula_sum 'C20 H22 N4 O4'
_chemical_formula_weight 382.42
_space_group_IT_number 2
_space_group_name_Hall '-P 1'
_space_group_name_H-M_alt 'P -1'
_symmetry_cell_setting triclinic
_symmetry_space_group_name_H-M 'P -1'
_atom_sites_solution_hydrogens geom
_atom_sites_solution_primary direct
_atom_sites_solution_secondary difmap
_audit_creation_method SHELXL-97
_audit_update_record
;
2016-07-22 deposited with the CCDC.
2016-09-01 downloaded from the CCDC.
;
_cell_angle_alpha 76.149(2)
_cell_angle_beta 88.228(3)
_cell_angle_gamma 88.156(3)
_cell_formula_units_Z 4
_cell_length_a 4.5668(4)
_cell_length_b 20.5310(16)
_cell_length_c 20.9009(16)
_cell_measurement_reflns_used 121
_cell_measurement_temperature 120(2)
_cell_measurement_theta_max 22.25
_cell_measurement_theta_min 3.25
_cell_volume 1901.2(3)
_computing_structure_refinement 'SHELXL-97 (Sheldrick, 1997)'
_computing_structure_solution 'SHELXS-97 (Sheldrick, 1990)'
_diffrn_ambient_temperature 120(2)
_diffrn_measured_fraction_theta_full 0.993
_diffrn_measured_fraction_theta_max 0.993
_diffrn_measurement_device_type 'Bruker D8 Venture'
_diffrn_radiation_monochromator graphite
_diffrn_radiation_source 'fine-focus sealed tube'
_diffrn_radiation_type MoK\a
_diffrn_radiation_wavelength 0.71073
_diffrn_reflns_av_R_equivalents 0.0829
_diffrn_reflns_av_sigmaI/netI 0.0886
_diffrn_reflns_limit_h_max 5
_diffrn_reflns_limit_h_min -5
_diffrn_reflns_limit_k_max 24
_diffrn_reflns_limit_k_min -24
_diffrn_reflns_limit_l_max 24
_diffrn_reflns_limit_l_min -24
_diffrn_reflns_number 21149
_diffrn_reflns_theta_full 24.80
_diffrn_reflns_theta_max 24.80
_diffrn_reflns_theta_min 2.46
_exptl_absorpt_coefficient_mu 0.095
_exptl_absorpt_correction_T_max 1.000
_exptl_absorpt_correction_T_min 0.731
_exptl_absorpt_correction_type multi-scan
_exptl_crystal_colour colourless
_exptl_crystal_density_diffrn 1.336
_exptl_crystal_density_method 'not measured'
_exptl_crystal_description block
_exptl_crystal_F_000 808
_exptl_crystal_size_max 1.15
_exptl_crystal_size_mid 0.07
_exptl_crystal_size_min 0.07
_refine_diff_density_max 0.383
_refine_diff_density_min -0.315
_refine_diff_density_rms 0.055
_refine_ls_extinction_method none
_refine_ls_goodness_of_fit_ref 0.996
_refine_ls_hydrogen_treatment constr
_refine_ls_matrix_type full
_refine_ls_number_parameters 509
_refine_ls_number_reflns 6528
_refine_ls_number_restraints 0
_refine_ls_restrained_S_all 0.996
_refine_ls_R_factor_all 0.1100
_refine_ls_R_factor_gt 0.0653
_refine_ls_shift/su_max 0.000
_refine_ls_shift/su_mean 0.000
_refine_ls_structure_factor_coef Fsqd
_refine_ls_weighting_details 'calc w=1/[\s^2^(Fo^2^)+(0.0504P)^2^+2.0498P] where P=(Fo^2^+2Fc^2^)/3'
_refine_ls_weighting_scheme calc
_refine_ls_wR_factor_gt 0.1367
_refine_ls_wR_factor_ref 0.1557
_reflns_number_gt 4312
_reflns_number_total 6528
_reflns_threshold_expression >2sigma(I)
_cod_data_source_file c6cc06054d2.cif
_cod_data_source_block 4Picoline
_cod_original_sg_symbol_H-M P-1
_cod_database_code 7124985

loop_
_symmetry_equiv_pos_as_xyz
'x, y, z'
'-x, -y, -z'

loop_
_atom_site_label
_atom_site_type_symbol
_atom_site_fract_x
_atom_site_fract_y
_atom_site_fract_z
_atom_site_U_iso_or_equiv
_atom_site_adp_type
_atom_site_occupancy
_atom_site_symmetry_multiplicity
_atom_site_calc_flag
_atom_site_refinement_flags
O1 O 0.9252(4) 0.37738(13) 0.40039(10) 0.0373(6) Uani 1 1 d .
N1 N 1.3448(6) 0.38477(16) 0.45189(13) 0.0395(8) Uani 1 1 d .
H1A H 1.2506 0.3883 0.4883 0.047 Uiso 1 1 calc R
H1B H 1.5375 0.3854 0.4497 0.047 Uiso 1 1 calc R
O2 O 0.8644(5) 0.31925(10) 0.12499(10) 0.0268(5) Uani 1 1 d .
H2O H 0.7396 0.3491 0.1087 0.032 Uiso 1 1 calc R
C2 C 1.1951(7) 0.37847(18) 0.39974(15) 0.0309(8) Uani 1 1 d .
O3 O 0.5738(4) 0.42941(10) 0.11053(9) 0.0219(5) Uani 1 1 d .
N3 N 1.3590(5) 0.37251(15) 0.34615(12) 0.0298(7) Uani 1 1 d .
H3 H 1.5503 0.3762 0.3468 0.036 Uiso 1 1 calc R
O4 O 0.6117(4) 0.49186(10) 0.18352(10) 0.0229(5) Uani 1 1 d .
H4O H 0.4866 0.5157 0.1592 0.027 Uiso 1 1 calc R
C4 C 1.2319(6) 0.36052(16) 0.28890(14) 0.0221(7) Uani 1 1 d .
O5 O -0.0053(5) 0.00223(11) 0.32855(13) 0.0379(6) Uani 1 1 d .
C5 C 1.3179(6) 0.30360(16) 0.26693(15) 0.0250(7) Uani 1 1 d .
H5 H 1.4618 0.2733 0.2901 0.030 Uiso 1 1 calc R
O6 O 0.1310(6) -0.23502(12) 0.18171(14) 0.0496(7) Uani 1 1 d .
H6O H 0.2228 -0.2315 0.1457 0.059 Uiso 1 1 calc R
C6 C 1.1954(6) 0.29101(15) 0.21182(15) 0.0241(7) Uani 1 1 d .
H6 H 1.2570 0.2524 0.1969 0.029 Uiso 1 1 calc R
O7 O 0.4857(6) -0.18542(12) 0.08736(13) 0.0465(7) Uani 1 1 d .
C7 C 0.9831(6) 0.33434(15) 0.17814(14) 0.0200(7) Uani 1 1 d .
O8 O 0.6759(6) -0.08558(12) 0.08254(13) 0.0467(7) Uani 1 1 d .
H8O H 0.7383 -0.0907 0.0458 0.056 Uiso 1 1 calc R
C8 C 0.8995(6) 0.39244(14) 0.19850(13) 0.0167(6) Uani 1 1 d .
C9 C 1.0275(6) 0.40472(15) 0.25406(14) 0.0206(7) Uani 1 1 d .
H9 H 0.9728 0.4442 0.2681 0.025 Uiso 1 1 calc R
C10 C 0.6802(6) 0.44012(14) 0.16122(14) 0.0180(7) Uani 1 1 d .
N11 N 0.3956(6) 0.04980(13) 0.35534(14) 0.0336(7) Uani 1 1 d .
H11A H 0.2891 0.0772 0.3737 0.040 Uiso 1 1 calc R
H11B H 0.5880 0.0514 0.3547 0.040 Uiso 1 1 calc R
C12 C 0.2652(7) 0.00584(15) 0.32849(17) 0.0268(8) Uani 1 1 d .
N13 N 0.4446(5) -0.03372(12) 0.30054(13) 0.0268(6) Uani 1 1 d .
H13 H 0.6345 -0.0284 0.3020 0.032 Uiso 1 1 calc R
C14 C 0.3513(6) -0.08320(15) 0.26905(17) 0.0250(8) Uani 1 1 d .
C15 C 0.1498(7) -0.13121(15) 0.29892(18) 0.0305(8) Uani 1 1 d .
H15 H 0.0634 -0.1298 0.3405 0.037 Uiso 1 1 calc R
C16 C 0.0750(7) -0.18055(16) 0.26870(19) 0.0349(9) Uani 1 1 d .
H16 H -0.0661 -0.2124 0.2892 0.042 Uiso 1 1 calc R
C17 C 0.2026(7) -0.18434(16) 0.2088(2) 0.0356(9) Uani 1 1 d .
C18 C 0.4010(7) -0.13536(16) 0.17763(17) 0.0303(8) Uani 1 1 d .
C19 C 0.4722(7) -0.08546(15) 0.20871(17) 0.0259(8) Uani 1 1 d .
H19 H 0.6071 -0.0523 0.1878 0.031 Uiso 1 1 calc R
C20 C 0.5285(8) -0.13638(17) 0.11158(19) 0.0365(9) Uani 1 1 d .
C21 C -0.2218(8) 0.13601(18) 0.20792(19) 0.0439(10) Uani 1 1 d .
H21A H -0.4160 0.1165 0.2173 0.066 Uiso 1 1 calc R
H21B H -0.2386 0.1846 0.2032 0.066 Uiso 1 1 calc R
H21C H -0.0917 0.1161 0.2443 0.066 Uiso 1 1 calc R
C22 C -0.0992(7) 0.12209(15) 0.14585(18) 0.0300(8) Uani 1 1 d .
C23 C -0.1260(8) 0.16865(17) 0.08599(19) 0.0392(9) Uani 1 1 d .
H23 H -0.2229 0.2106 0.0843 0.047 Uiso 1 1 calc R
C24 C -0.0144(8) 0.15451(16) 0.02974(19) 0.0382(9) Uani 1 1 d .
H24 H -0.0356 0.1872 -0.0107 0.046 Uiso 1 1 calc R
N25 N 0.1240(6) 0.09636(13) 0.02922(15) 0.0373(7) Uani 1 1 d .
C26 C 0.1538(9) 0.05100(17) 0.0863(2) 0.0453(10) Uani 1 1 d .
H26 H 0.2530 0.0096 0.0865 0.054 Uiso 1 1 calc R
C27 C 0.0465(8) 0.06213(16) 0.14443(19) 0.0386(9) Uani 1 1 d .
H27 H 0.0717 0.0287 0.1842 0.046 Uiso 1 1 calc R
C28 C 0.3582(9) 0.1934(4) 0.5521(2) 0.125(3) Uani 1 1 d .
H28A H 0.3389 0.2425 0.5402 0.187 Uiso 1 1 calc R
H28B H 0.4335 0.1785 0.5967 0.187 Uiso 1 1 calc R
H28C H 0.1660 0.1741 0.5504 0.187 Uiso 1 1 calc R
C29 C 0.5680(8) 0.1706(3) 0.50398(17) 0.0504(12) Uani 1 1 d .
C30 C 0.7018(7) 0.21582(18) 0.45417(17) 0.0329(8) Uani 1 1 d .
H30 H 0.6632 0.2625 0.4489 0.040 Uiso 1 1 calc R
C31 C 0.8914(7) 0.19360(17) 0.41198(16) 0.0307(8) Uani 1 1 d .
H31 H 0.9809 0.2264 0.3777 0.037 Uiso 1 1 calc R
N32 N 0.9597(7) 0.13038(17) 0.41506(17) 0.0447(8) Uani 1 1 d .
C33 C 0.8324(12) 0.0872(2) 0.4626(3) 0.0669(16) Uani 1 1 d .
H33 H 0.8787 0.0410 0.4662 0.080 Uiso 1 1 calc R
C34 C 0.6360(12) 0.1029(3) 0.5080(2) 0.078(2) Uani 1 1 d .
H34 H 0.5488 0.0688 0.5413 0.094 Uiso 1 1 calc R
C35 C -0.4024(7) 0.69686(15) -0.00419(15) 0.0237(7) Uani 1 1 d .
H35A H -0.4447 0.7363 0.0135 0.035 Uiso 1 1 calc R
H35B H -0.5841 0.6731 -0.0054 0.035 Uiso 1 1 calc R
H35C H -0.3186 0.7111 -0.0489 0.035 Uiso 1 1 calc R
C36 C -0.1872(6) 0.65089(14) 0.03906(14) 0.0169(6) Uani 1 1 d .
C37 C -0.0717(6) 0.59413(14) 0.02144(15) 0.0194(7) Uani 1 1 d .
H37 H -0.1333 0.5829 -0.0175 0.023 Uiso 1 1 calc R
C38 C 0.1314(7) 0.55445(14) 0.06047(15) 0.0213(7) Uani 1 1 d .
H38 H 0.2112 0.5162 0.0474 0.026 Uiso 1 1 calc R
N39 N 0.2219(5) 0.56728(12) 0.11616(12) 0.0184(6) Uani 1 1 d .
C40 C 0.1073(6) 0.62113(14) 0.13447(14) 0.0192(7) Uani 1 1 d .
H40 H 0.1681 0.6303 0.1744 0.023 Uiso 1 1 calc R
C41 C -0.0954(6) 0.66355(14) 0.09728(15) 0.0202(7) Uani 1 1 d .
H41 H -0.1722 0.7014 0.1115 0.024 Uiso 1 1 calc R
C42 C 1.6584(8) 0.6274(2) 0.27162(17) 0.0469(10) Uani 1 1 d .
H42A H 1.6755 0.5862 0.2557 0.070 Uiso 1 1 calc R
H42B H 1.8513 0.6385 0.2847 0.070 Uiso 1 1 calc R
H42C H 1.5844 0.6643 0.2364 0.070 Uiso 1 1 calc R
C43 C 1.4501(7) 0.6170(2) 0.32990(16) 0.0369(9) Uani 1 1 d .
C44 C 1.3190(9) 0.5566(2) 0.35556(19) 0.0483(10) Uani 1 1 d .
H44 H 1.3630 0.5194 0.3368 0.058 Uiso 1 1 calc R
C45 C 1.1244(9) 0.5496(2) 0.4083(2) 0.0538(11) Uani 1 1 d .
H45 H 1.0357 0.5074 0.4245 0.065 Uiso 1 1 calc R
N46 N 1.0542(7) 0.5988(2) 0.43764(15) 0.0508(9) Uani 1 1 d .
C47 C 1.1839(8) 0.6565(3) 0.4133(2) 0.0496(11) Uani 1 1 d .
H47 H 1.1394 0.6925 0.4336 0.060 Uiso 1 1 calc R
C48 C 1.3783(8) 0.6679(2) 0.36062(18) 0.0420(10) Uani 1 1 d .
H48 H 1.4629 0.7107 0.3454 0.050 Uiso 1 1 calc R

loop_
_atom_site_aniso_label
_atom_site_aniso_U_11
_atom_site_aniso_U_22
_atom_site_aniso_U_33
_atom_site_aniso_U_23
_atom_site_aniso_U_13
_atom_site_aniso_U_12
O1 0.0116(12) 0.0765(18) 0.0221(12) -0.0087(12) -0.0009(10) 0.0017(11)
N1 0.0122(14) 0.090(2) 0.0155(14) -0.0123(15) 0.0006(11) 0.0031(15)
O2 0.0278(13) 0.0289(12) 0.0256(12) -0.0096(10) -0.0102(10) 0.0056(10)
C2 0.0158(18) 0.055(2) 0.0181(17) -0.0025(16) -0.0008(14) 0.0034(16)
O3 0.0256(12) 0.0234(11) 0.0168(11) -0.0045(9) -0.0067(9) 0.0024(9)
N3 0.0094(13) 0.063(2) 0.0163(14) -0.0071(13) -0.0022(11) 0.0008(13)
O4 0.0219(12) 0.0235(11) 0.0230(12) -0.0048(10) -0.0073(9) 0.0045(9)
C4 0.0116(15) 0.0365(18) 0.0151(16) 0.0003(14) -0.0009(12) -0.0040(14)
O5 0.0197(13) 0.0366(14) 0.0666(17) -0.0300(13) -0.0138(12) 0.0055(10)
C5 0.0127(16) 0.0340(18) 0.0228(17) 0.0039(15) 0.0000(13) 0.0007(14)
O6 0.0487(16) 0.0328(14) 0.081(2) -0.0391(14) -0.0094(15) -0.0076(12)
C6 0.0176(16) 0.0238(17) 0.0289(18) -0.0024(14) 0.0011(14) -0.0012(13)
O7 0.0512(17) 0.0345(14) 0.0659(18) -0.0349(14) -0.0148(14) 0.0065(12)
C7 0.0174(16) 0.0242(16) 0.0161(16) -0.0001(13) -0.0005(13) -0.0023(13)
O8 0.0680(19) 0.0334(14) 0.0461(16) -0.0239(13) -0.0013(14) -0.0022(14)
C8 0.0122(15) 0.0233(16) 0.0131(15) -0.0017(13) 0.0012(12) -0.0024(12)
C9 0.0160(16) 0.0297(17) 0.0153(15) -0.0038(14) 0.0019(13) -0.0043(13)
C10 0.0159(16) 0.0191(16) 0.0182(16) -0.0029(13) 0.0026(13) -0.0037(13)
N11 0.0204(15) 0.0323(16) 0.058(2) -0.0292(15) -0.0135(14) 0.0026(12)
C12 0.0182(18) 0.0229(17) 0.043(2) -0.0128(16) -0.0139(15) 0.0020(14)
N13 0.0171(14) 0.0256(14) 0.0432(17) -0.0178(13) -0.0121(13) 0.0020(11)
C14 0.0159(16) 0.0202(16) 0.043(2) -0.0147(15) -0.0164(15) 0.0051(13)
C15 0.0203(17) 0.0258(18) 0.049(2) -0.0152(17) -0.0101(16) 0.0048(14)
C16 0.0262(19) 0.0203(17) 0.062(3) -0.0156(17) -0.0082(18) -0.0042(15)
C17 0.0269(19) 0.0210(18) 0.066(3) -0.0230(18) -0.0194(19) 0.0061(15)
C18 0.0261(18) 0.0239(17) 0.046(2) -0.0181(16) -0.0158(16) 0.0085(15)
C19 0.0206(17) 0.0154(15) 0.044(2) -0.0106(15) -0.0141(16) 0.0035(13)
C20 0.037(2) 0.0221(18) 0.055(2) -0.0177(18) -0.0166(19) 0.0071(16)
C21 0.041(2) 0.031(2) 0.057(3) -0.0080(19) 0.009(2) 0.0040(17)
C22 0.0189(17) 0.0187(16) 0.052(2) -0.0069(16) -0.0053(16) 0.0000(14)
C23 0.035(2) 0.0247(19) 0.055(3) -0.0060(18) -0.0025(19) 0.0121(16)
C24 0.043(2) 0.0188(18) 0.050(2) -0.0023(17) -0.0082(19) 0.0068(16)
N25 0.0450(19) 0.0210(15) 0.0479(19) -0.0112(14) -0.0113(15) 0.0016(14)
C26 0.061(3) 0.0209(19) 0.056(3) -0.0133(19) -0.014(2) 0.0146(18)
C27 0.048(2) 0.0210(18) 0.043(2) -0.0015(16) -0.0076(19) 0.0061(17)
C28 0.023(2) 0.323(10) 0.041(3) -0.071(4) 0.004(2) 0.004(4)
C29 0.0190(19) 0.113(4) 0.0161(19) -0.006(2) -0.0058(15) -0.017(2)
C30 0.0299(19) 0.039(2) 0.033(2) -0.0148(17) -0.0086(17) 0.0078(16)
C31 0.0284(19) 0.038(2) 0.0262(19) -0.0083(16) 0.0040(15) -0.0047(16)
N32 0.0399(19) 0.043(2) 0.060(2) -0.0279(19) -0.0209(17) 0.0114(16)
C33 0.084(4) 0.024(2) 0.089(4) 0.003(3) -0.064(3) -0.005(2)
C34 0.069(4) 0.098(4) 0.043(3) 0.045(3) -0.038(3) -0.062(3)
C35 0.0215(17) 0.0208(16) 0.0296(18) -0.0075(14) -0.0021(14) -0.0008(13)
C36 0.0147(15) 0.0159(15) 0.0203(16) -0.0043(13) 0.0018(13) -0.0051(12)
C37 0.0206(16) 0.0189(15) 0.0210(16) -0.0087(13) -0.0015(13) -0.0039(13)
C38 0.0241(17) 0.0143(15) 0.0269(18) -0.0073(14) -0.0020(14) -0.0020(13)
N39 0.0164(13) 0.0191(13) 0.0207(14) -0.0061(11) -0.0004(11) -0.0032(11)
C40 0.0180(16) 0.0221(16) 0.0202(16) -0.0107(14) 0.0011(13) -0.0027(13)
C41 0.0149(16) 0.0199(16) 0.0285(18) -0.0116(14) 0.0028(14) -0.0014(13)
C42 0.033(2) 0.083(3) 0.030(2) -0.021(2) 0.0034(17) -0.012(2)
C43 0.0216(18) 0.068(3) 0.0216(18) -0.0105(19) -0.0033(15) -0.0012(18)
C44 0.042(2) 0.068(3) 0.038(2) -0.019(2) 0.0079(19) -0.003(2)
C45 0.044(3) 0.075(3) 0.039(2) -0.010(2) 0.011(2) 0.003(2)
N46 0.0317(19) 0.093(3) 0.0252(17) -0.0104(19) 0.0001(14) 0.011(2)
C47 0.027(2) 0.088(3) 0.041(2) -0.031(2) -0.0091(19) 0.019(2)
C48 0.025(2) 0.066(3) 0.036(2) -0.014(2) -0.0046(17) 0.0055(18)

loop_
_atom_type_symbol
_atom_type_description
_atom_type_scat_dispersion_real
_atom_type_scat_dispersion_imag
_atom_type_scat_source
C C 0.0033 0.0016 'International Tables Vol C Tables 4.2.6.8 and 6.1.1.4'
H H 0.0000 0.0000 'International Tables Vol C Tables 4.2.6.8 and 6.1.1.4'
N N 0.0061 0.0033 'International Tables Vol C Tables 4.2.6.8 and 6.1.1.4'
O O 0.0106 0.0060 'International Tables Vol C Tables 4.2.6.8 and 6.1.1.4'

loop_
_geom_angle_atom_site_label_1
_geom_angle_atom_site_label_2
_geom_angle_atom_site_label_3
_geom_angle
O1 C2 N1 122.4(3)
O1 C2 N3 121.9(3)
N1 C2 N3 115.8(3)
C2 N3 C4 122.1(3)
C9 C4 C5 119.2(3)
C9 C4 N3 121.1(3)
C5 C4 N3 119.7(3)
C6 C5 C4 120.4(3)
C5 C6 C7 120.2(3)
O2 C7 C6 118.2(3)
O2 C7 C8 121.7(3)
C6 C7 C8 120.1(3)
C9 C8 C7 118.9(3)
C9 C8 C10 120.9(3)
C7 C8 C10 120.2(3)
C4 C9 C8 121.1(3)
O3 C10 O4 123.3(3)
O3 C10 C8 120.1(3)
O4 C10 C8 116.6(3)
O5 C12 N11 121.7(3)
O5 C12 N13 122.1(3)
N11 C12 N13 116.2(3)
C12 N13 C14 125.2(3)
C19 C14 C15 119.1(3)
C19 C14 N13 119.0(3)
C15 C14 N13 121.8(3)
C16 C15 C14 120.5(3)
C15 C16 C17 120.7(3)
O6 C17 C16 119.0(3)
O6 C17 C18 121.7(3)
C16 C17 C18 119.2(3)
C19 C18 C17 119.2(3)
C19 C18 C20 120.7(3)
C17 C18 C20 120.1(3)
C14 C19 C18 121.2(3)
O7 C20 O8 123.8(4)
O7 C20 C18 119.7(3)
O8 C20 C18 116.5(3)
C23 C22 C27 116.5(3)
C23 C22 C21 121.4(3)
C27 C22 C21 122.1(3)
C24 C23 C22 120.3(3)
N25 C24 C23 122.3(3)
C26 N25 C24 118.3(3)
N25 C26 C27 122.2(3)
C26 C27 C22 120.3(3)
C30 C29 C34 116.5(4)
C30 C29 C28 121.1(5)
C34 C29 C28 122.4(5)
C29 C30 C31 119.5(4)
N32 C31 C30 125.0(3)
C33 N32 C31 115.6(4)
N32 C33 C34 125.2(4)
C33 C34 C29 118.2(4)
C41 C36 C37 117.6(3)
C41 C36 C35 121.7(3)
C37 C36 C35 120.8(3)
C38 C37 C36 119.6(3)
N39 C38 C37 122.7(3)
C38 N39 C40 118.4(3)
N39 C40 C41 122.1(3)
C40 C41 C36 119.7(3)
C48 C43 C44 116.2(3)
C48 C43 C42 121.5(4)
C44 C43 C42 122.3(4)
C45 C44 C43 120.3(4)
N46 C45 C44 123.4(4)
C45 N46 C47 116.0(3)
N46 C47 C48 124.4(4)
C47 C48 C43 119.6(4)

loop_
_geom_bond_atom_site_label_1
_geom_bond_atom_site_label_2
_geom_bond_distance
O1 C2 1.233(4)
N1 C2 1.339(4)
O2 C7 1.355(3)
C2 N3 1.356(4)
O3 C10 1.248(3)
N3 C4 1.422(4)
O4 C10 1.285(3)
C4 C9 1.377(4)
C4 C5 1.395(4)
O5 C12 1.240(4)
C5 C6 1.377(4)
O6 C17 1.352(4)
C6 C7 1.384(4)
O7 C20 1.253(4)
C7 C8 1.398(4)
O8 C20 1.275(4)
C8 C9 1.395(4)
C8 C10 1.479(4)
N11 C12 1.335(4)
C12 N13 1.352(4)
N13 C14 1.418(4)
C14 C19 1.371(5)
C14 C15 1.391(5)
C15 C16 1.373(4)
C16 C17 1.382(5)
C17 C18 1.402(5)
C18 C19 1.389(4)
C18 C20 1.486(5)
C21 C22 1.483(5)
C22 C23 1.387(5)
C22 C27 1.387(5)
C23 C24 1.358(5)
C24 N25 1.335(4)
N25 C26 1.334(5)
C26 C27 1.362(5)
C28 C29 1.511(6)
C29 C30 1.361(5)
C29 C34 1.397(7)
C30 C31 1.362(5)
C31 N32 1.312(4)
N32 C33 1.299(6)
C33 C34 1.373(7)
C35 C36 1.504(4)
C36 C41 1.383(4)
C36 C37 1.388(4)
C37 C38 1.367(4)
C38 N39 1.334(4)
N39 C40 1.340(4)
C40 C41 1.374(4)
C42 C43 1.500(5)
C43 C48 1.379(5)
C43 C44 1.376(5)
C44 C45 1.378(5)
C45 N46 1.326(5)
N46 C47 1.324(5)
C47 C48 1.372(5)

loop_
_geom_hbond_atom_site_label_D
_geom_hbond_atom_site_label_H
_geom_hbond_atom_site_label_A
_geom_hbond_distance_DH
_geom_hbond_distance_HA
_geom_hbond_distance_DA
_geom_hbond_angle_DHA
_geom_hbond_site_symmetry_A
N1 H1A N46 0.88 2.11 2.973(4) 167.6 2_766
N1 H1B O1 0.88 2.04 2.843(3) 150.6 1_655
O2 H2O O3 0.84 1.80 2.544(3) 146.6 .
N3 H3 O1 0.88 2.08 2.868(3) 149.1 1_655
O4 H4O N39 0.84 1.71 2.546(3) 174.4 .
O6 H6O O7 0.84 1.80 2.549(4) 147.0 .
O8 H8O N25 0.84 1.70 2.539(4) 176.3 2_655
N11 H11A N32 0.88 2.11 2.980(4) 167.9 1_455
N11 H11B O5 0.88 2.20 2.957(3) 143.8 1_655
N13 H13 O5 0.88 1.92 2.760(3) 158.2 1_655
